data_2242677
loop_
_publ_author_name
'Hijji, Yousef'
'Benjamin, Ellis'
'Jasinski, Jerry P.'
'Butcher, Ray J.'

_publ_section_title
;
 Crystal structure of the thalidomide analog
 (3a<i>R</i>*,7a<i>S</i>*)-2-(2,6-dioxopiperidin-3-yl)hexahydro-1<i>H</i>-isoindole-1,3(2<i>H</i>)-dione
;
_journal_coeditor_code LH5881
_journal_issue 11
_journal_name_full 'Acta Crystallographica Section E'
_journal_page_first 1595
_journal_page_last 1598
_journal_paper_doi 10.1107/S2056989018014317
_journal_volume 74
_journal_year 2018
_chemical_formula_iupac 'C13 H16 N2 O4'
_chemical_formula_moiety 'C13 H16 N2 O4'
_chemical_formula_sum 'C13 H16 N2 O4'
_chemical_formula_weight 264.28
_chemical_name_systematic
(3a<i>R</i>*,7a<i>S</i>*)-2-(2,6-Dioxopiperidin-3-yl)hexahydro-1<i>H</i>-isoindole-1,3(2<i>H</i>)-dione
_space_group_crystal_system monoclinic
_space_group_IT_number 14
_space_group_name_Hall '-P 2ybc'
_space_group_name_H-M_alt 'P 1 21/c 1'
_symmetry_space_group_name_Hall '-P 2ybc'
_symmetry_space_group_name_H-M 'P 1 21/c 1'
_atom_sites_solution_hydrogens mixed
_atom_sites_solution_primary direct
_atom_sites_solution_secondary difmap
_audit_creation_method SHELXL-2018/3
_cell_angle_alpha 90
_cell_angle_beta 90.475(3)
_cell_angle_gamma 90
_cell_formula_units_Z 4
_cell_length_a 11.4519(3)
_cell_length_b 9.2370(3)
_cell_length_c 11.8727(4)
_cell_measurement_reflns_used 7629
_cell_measurement_temperature 123(2)
_cell_measurement_theta_max 77.3360
_cell_measurement_theta_min 3.7200
_cell_volume 1255.87(7)
_computing_cell_refinement
;
CrysAlisPro (Rigaku OD, 2012)
;
_computing_data_collection
;
CrysAlisPro (Rigaku OD, 2012)
;
_computing_molecular_graphics
;
SHELXTL (Sheldrick, 2008)
;
_computing_publication_material
;
SHELXTL (Sheldrick, 2008)
;
_computing_structure_refinement
;
<i>SHELXL2018/3</i> (Sheldrick, 2015)
;
_computing_structure_solution
;
SHELXS97 (Sheldrick, 2008)
;
_diffrn_ambient_temperature 123(2)
_diffrn_detector_area_resol_mean 10.5081
_diffrn_measured_fraction_theta_full 0.990
_diffrn_measured_fraction_theta_max 0.984
_diffrn_measurement_device_type 'Rigaku Oxford Diffraction Xcalibur, Ruby, Gemini'
_diffrn_measurement_method '\w scans'
_diffrn_radiation_type CuK\a
_diffrn_radiation_wavelength 1.54178
_diffrn_reflns_av_R_equivalents 0.0241
_diffrn_reflns_av_unetI/netI 0.0202
_diffrn_reflns_limit_h_max 14
_diffrn_reflns_limit_h_min -9
_diffrn_reflns_limit_k_max 11
_diffrn_reflns_limit_k_min -10
_diffrn_reflns_limit_l_max 14
_diffrn_reflns_limit_l_min -14
_diffrn_reflns_number 9733
_diffrn_reflns_theta_full 67.679
_diffrn_reflns_theta_max 77.539
_diffrn_reflns_theta_min 3.723
_exptl_absorpt_coefficient_mu 0.873
_exptl_absorpt_correction_T_max 1.00000
_exptl_absorpt_correction_T_min 0.82191
_exptl_absorpt_correction_type multi-scan
_exptl_absorpt_process_details
;
(CrysAlisPro; Rigaku OD, 2012)
;
_exptl_crystal_colour colorless
_exptl_crystal_density_diffrn 1.398
_exptl_crystal_density_method 'not measured'
_exptl_crystal_description prism
_exptl_crystal_F_000 560
_exptl_crystal_size_max 0.42
_exptl_crystal_size_mid 0.34
_exptl_crystal_size_min 0.18
_refine_diff_density_max 0.333
_refine_diff_density_min -0.349
_refine_ls_extinction_method none
_refine_ls_goodness_of_fit_ref 1.187
_refine_ls_hydrogen_treatment mixed
_refine_ls_matrix_type full
_refine_ls_number_parameters 177
_refine_ls_number_reflns 2626
_refine_ls_number_restraints 0
_refine_ls_restrained_S_all 1.187
_refine_ls_R_factor_all 0.0674
_refine_ls_R_factor_gt 0.0663
_refine_ls_shift/su_max 0.000
_refine_ls_shift/su_mean 0.000
_refine_ls_structure_factor_coef Fsqd
_refine_ls_weighting_details 'w=1/[\s^2^(Fo^2^)+(0.1179P)^2^+1.1244P] where P=(Fo^2^+2Fc^2^)/3'
_refine_ls_weighting_scheme calc
_refine_ls_wR_factor_gt 0.2053
_refine_ls_wR_factor_ref 0.2076
_reflns_number_gt 2572
_reflns_number_total 2626
_reflns_threshold_expression 'I > 2\s(I)'
_cod_data_source_file lh5881sup1.cif
_cod_data_source_block I
_cod_database_code 2242677
_shelx_space_group_comment
;
The symmetry employed for this shelxl refinement is uniquely defined
by the following loop, which should always be used as a source of
symmetry information in preference to the above space-group names.
They are only intended as comments.
;

loop_
_space_group_symop_operation_xyz
'x, y, z'
'-x, y+1/2, -z+1/2'
'-x, -y, -z'
'x, -y-1/2, z-1/2'

loop_
_atom_site_type_symbol
_atom_site_label
_atom_site_fract_x
_atom_site_fract_y
_atom_site_fract_z
_atom_site_U_iso_or_equiv
_atom_site_adp_type
_atom_site_calc_flag
_atom_site_occupancy
O O1 0.66960(17) 0.4309(2) 0.56402(17) 0.0291(4) Uani d 1
O O2 0.67111(18) 0.8499(2) 0.76606(18) 0.0305(5) Uani d 1
O O3 0.58392(17) 0.8448(2) 0.51862(17) 0.0299(5) Uani d 1
O O4 0.21720(17) 0.9000(2) 0.64578(19) 0.0339(5) Uani d 1
N N1 0.64254(19) 0.6373(2) 0.66901(18) 0.0228(5) Uani d 1
N N2 0.4008(2) 0.8685(2) 0.58537(19) 0.0263(5) Uani d 1
H H2N 0.393(4) 0.952(5) 0.550(3) 0.043(10) Uiso d 1
C C1 0.7100(2) 0.5317(3) 0.6160(2) 0.0233(5) Uani d 1
C C2 0.8368(2) 0.5762(3) 0.6283(2) 0.0240(5) Uani d 1
H H2A 0.886927 0.491448 0.648892 0.029 Uiso calc 1
C C3 0.8713(2) 0.6388(3) 0.5124(2) 0.0288(6) Uani d 1
H H3A 0.893112 0.558146 0.461791 0.035 Uiso calc 1
H H3B 0.802837 0.688401 0.478581 0.035 Uiso calc 1
C C4 0.9729(2) 0.7454(3) 0.5201(2) 0.0311(6) Uani d 1
H H4A 1.043151 0.695475 0.549779 0.037 Uiso calc 1
H H4B 0.990952 0.783222 0.444218 0.037 Uiso calc 1
C C5 0.9407(2) 0.8704(3) 0.5979(2) 0.0295(6) Uani d 1
H H5A 1.003226 0.944367 0.597275 0.035 Uiso calc 1
H H5B 0.867389 0.916344 0.571200 0.035 Uiso calc 1
C C6 0.9248(2) 0.8128(3) 0.7171(2) 0.0278(6) Uani d 1
H H6A 0.899178 0.893048 0.766341 0.033 Uiso calc 1
H H6B 1.001037 0.777727 0.746054 0.033 Uiso calc 1
C C7 0.8356(2) 0.6895(3) 0.7240(2) 0.0236(5) Uani d 1
H H7A 0.850009 0.636936 0.796398 0.028 Uiso calc 1
C C8 0.7103(2) 0.7412(3) 0.7241(2) 0.0235(5) Uani d 1
C C9 0.5186(2) 0.6584(3) 0.6460(2) 0.0236(5) Uani d 1
H H9A 0.491323 0.576348 0.597625 0.028 Uiso calc 1
C C10 0.5061(2) 0.7980(3) 0.5776(2) 0.0239(5) Uani d 1
C C11 0.3047(2) 0.8261(3) 0.6481(2) 0.0264(5) Uani d 1
C C12 0.3171(2) 0.6889(3) 0.7153(2) 0.0285(6) Uani d 1
H H12A 0.288711 0.606388 0.669460 0.034 Uiso calc 1
H H12B 0.267804 0.695498 0.783153 0.034 Uiso calc 1
C C13 0.4435(2) 0.6608(3) 0.7512(2) 0.0260(5) Uani d 1
H H13A 0.470638 0.737979 0.802975 0.031 Uiso calc 1
H H13B 0.449314 0.566826 0.790999 0.031 Uiso calc 1

loop_
_atom_site_aniso_label
_atom_site_aniso_U_11
_atom_site_aniso_U_22
_atom_site_aniso_U_33
_atom_site_aniso_U_12
_atom_site_aniso_U_13
_atom_site_aniso_U_23
O1 0.0298(9) 0.0199(9) 0.0374(10) -0.0011(7) -0.0051(8) -0.0043(7)
O2 0.0306(10) 0.0200(9) 0.0407(11) 0.0001(7) -0.0028(8) -0.0059(7)
O3 0.0280(10) 0.0269(10) 0.0347(10) 0.0042(7) 0.0006(8) 0.0055(7)
O4 0.0266(9) 0.0273(10) 0.0478(12) 0.0052(8) -0.0031(8) -0.0019(9)
N1 0.0226(10) 0.0164(9) 0.0294(10) 0.0004(8) -0.0062(8) 0.0003(8)
N2 0.0260(11) 0.0189(10) 0.0337(11) 0.0043(8) -0.0044(9) 0.0023(9)
C1 0.0265(12) 0.0173(11) 0.0259(11) 0.0017(9) -0.0049(9) 0.0024(9)
C2 0.0245(11) 0.0177(11) 0.0297(12) 0.0005(9) -0.0039(9) 0.0002(9)
C3 0.0297(13) 0.0276(13) 0.0291(13) -0.0027(10) -0.0008(10) -0.0019(10)
C4 0.0306(13) 0.0319(14) 0.0309(13) -0.0046(11) -0.0008(10) 0.0011(10)
C5 0.0286(13) 0.0252(13) 0.0345(14) -0.0050(10) -0.0035(10) 0.0027(10)
C6 0.0250(12) 0.0275(12) 0.0309(13) -0.0053(10) -0.0045(10) -0.0006(10)
C7 0.0240(11) 0.0216(11) 0.0253(11) -0.0020(9) -0.0039(9) 0.0014(9)
C8 0.0250(11) 0.0195(11) 0.0258(11) -0.0010(9) -0.0043(9) 0.0017(9)
C9 0.0219(11) 0.0170(11) 0.0319(12) 0.0015(8) -0.0070(9) -0.0005(9)
C10 0.0253(11) 0.0180(11) 0.0283(11) 0.0021(9) -0.0054(9) -0.0006(9)
C11 0.0242(12) 0.0213(12) 0.0336(13) 0.0007(9) -0.0054(10) -0.0053(10)
C12 0.0245(12) 0.0217(12) 0.0393(14) -0.0016(9) -0.0017(10) 0.0001(10)
C13 0.0239(12) 0.0218(12) 0.0322(13) -0.0007(9) -0.0034(10) 0.0030(9)

loop_
_atom_type_symbol
_atom_type_description
_atom_type_scat_dispersion_real
_atom_type_scat_dispersion_imag
_atom_type_scat_source
C C 0.0181 0.0091 'International Tables Vol C Tables 4.2.6.8 and 6.1.1.4'
H H 0.0000 0.0000 'International Tables Vol C Tables 4.2.6.8 and 6.1.1.4'
N N 0.0311 0.0180 'International Tables Vol C Tables 4.2.6.8 and 6.1.1.4'
O O 0.0492 0.0322 'International Tables Vol C Tables 4.2.6.8 and 6.1.1.4'

loop_
_geom_angle_atom_site_label_1
_geom_angle_atom_site_label_2
_geom_angle_atom_site_label_3
_geom_angle
C8 N1 C1 112.6(2)
C8 N1 C9 122.3(2)
C1 N1 C9 123.4(2)
C10 N2 C11 127.0(2)
C10 N2 H2N 118(3)
C11 N2 H2N 115(3)
O1 C1 N1 123.9(2)
O1 C1 C2 128.4(2)
N1 C1 C2 107.5(2)
C1 C2 C7 103.9(2)
C1 C2 C3 105.49(19)
C7 C2 C3 113.9(2)
C1 C2 H2A 111.1
C7 C2 H2A 111.1
C3 C2 H2A 111.1
C4 C3 C2 112.8(2)
C4 C3 H3A 109.0
C2 C3 H3A 109.0
C4 C3 H3B 109.0
C2 C3 H3B 109.0
H3A C3 H3B 107.8
C5 C4 C3 109.7(2)
C5 C4 H4A 109.7
C3 C4 H4A 109.7
C5 C4 H4B 109.7
C3 C4 H4B 109.7
H4A C4 H4B 108.2
C6 C5 C4 109.2(2)
C6 C5 H5A 109.8
C4 C5 H5A 109.8
C6 C5 H5B 109.8
C4 C5 H5B 109.8
H5A C5 H5B 108.3
C5 C6 C7 113.2(2)
C5 C6 H6A 108.9
C7 C6 H6A 108.9
C5 C6 H6B 108.9
C7 C6 H6B 108.9
H6A C6 H6B 107.8
C8 C7 C6 113.4(2)
C8 C7 C2 103.24(19)
C6 C7 C2 117.1(2)
C8 C7 H7A 107.5
C6 C7 H7A 107.5
C2 C7 H7A 107.5
O2 C8 N1 123.9(2)
O2 C8 C7 128.2(2)
N1 C8 C7 107.8(2)
N1 C9 C13 113.9(2)
N1 C9 C10 107.4(2)
C13 C9 C10 111.9(2)
N1 C9 H9A 107.8
C13 C9 H9A 107.8
C10 C9 H9A 107.8
O3 C10 N2 121.2(2)
O3 C10 C9 122.6(2)
N2 C10 C9 116.2(2)
O4 C11 N2 119.1(2)
O4 C11 C12 124.1(3)
N2 C11 C12 116.8(2)
C11 C12 C13 112.1(2)
C11 C12 H12A 109.2
C13 C12 H12A 109.2
C11 C12 H12B 109.2
C13 C12 H12B 109.2
H12A C12 H12B 107.9
C9 C13 C12 108.3(2)
C9 C13 H13A 110.0
C12 C13 H13A 110.0
C9 C13 H13B 110.0
C12 C13 H13B 110.0
H13A C13 H13B 108.4

loop_
_geom_bond_atom_site_label_1
_geom_bond_atom_site_label_2
_geom_bond_distance
O1 C1 1.207(3)
O2 C8 1.208(3)
O3 C10 1.217(3)
O4 C11 1.213(3)
N1 C8 1.394(3)
N1 C1 1.397(3)
N1 C9 1.456(3)
N2 C10 1.374(3)
N2 C11 1.390(4)
N2 H2N 0.88(5)
C1 C2 1.515(3)
C2 C7 1.544(3)
C2 C3 1.548(4)
C2 H2A 1.0000
C3 C4 1.527(4)
C3 H3A 0.9900
C3 H3B 0.9900
C4 C5 1.525(4)
C4 H4A 0.9900
C4 H4B 0.9900
C5 C6 1.525(4)
C5 H5A 0.9900
C5 H5B 0.9900
C6 C7 1.532(3)
C6 H6A 0.9900
C6 H6B 0.9900
C7 C8 1.513(3)
C7 H7A 1.0000
C9 C13 1.522(4)
C9 C10 1.531(3)
C9 H9A 1.0000
C11 C12 1.503(4)
C12 C13 1.528(4)
C12 H12A 0.9900
C12 H12B 0.9900
C13 H13A 0.9900
C13 H13B 0.9900

loop_
_geom_hbond_atom_site_label_D
_geom_hbond_atom_site_label_H
_geom_hbond_atom_site_label_A
_geom_hbond_site_symmetry_A
_geom_hbond_distance_DH
_geom_hbond_distance_HA
_geom_hbond_distance_DA
_geom_hbond_angle_DHA
_geom_hbond_publ_flag
N2 H2N O3 3_676 0.88(5) 2.07(5) 2.928(3) 165(4) yes
C7 H7A O4 2_646 1.00 2.42 3.150(3) 129.2 yes
C9 H9A O1 3_666 1.00 2.65 3.385(3) 130.4 yes
C12 H12A O2 2_646 0.99 2.53 3.143(3) 119.8 yes
C13 H13A O2 . 0.99 2.56 3.142(3) 117.5 yes
C13 H13B O2 2_646 0.99 2.52 3.163(3) 122.3 yes

loop_
_geom_torsion_atom_site_label_1
_geom_torsion_atom_site_label_2
_geom_torsion_atom_site_label_3
_geom_torsion_atom_site_label_4
_geom_torsion
C8 N1 C1 O1 179.5(2)
C9 N1 C1 O1 -15.2(4)
C8 N1 C1 C2 -5.3(3)
C9 N1 C1 C2 160.0(2)
O1 C1 C2 C7 -167.9(2)
N1 C1 C2 C7 17.2(2)
O1 C1 C2 C3 72.0(3)
N1 C1 C2 C3 -102.9(2)
C1 C2 C3 C4 155.2(2)
C7 C2 C3 C4 41.9(3)
C2 C3 C4 C5 -58.7(3)
C3 C4 C5 C6 64.9(3)
C4 C5 C6 C7 -55.2(3)
C5 C6 C7 C8 -80.1(3)
C5 C6 C7 C2 40.0(3)
C1 C2 C7 C8 -21.7(2)
C3 C2 C7 C8 92.6(2)
C1 C2 C7 C6 -147.1(2)
C3 C2 C7 C6 -32.8(3)
C1 N1 C8 O2 172.5(2)
C9 N1 C8 O2 6.9(4)
C1 N1 C8 C7 -9.4(3)
C9 N1 C8 C7 -174.9(2)
C6 C7 C8 O2 -34.8(4)
C2 C7 C8 O2 -162.5(3)
C6 C7 C8 N1 147.1(2)
C2 C7 C8 N1 19.4(3)
C8 N1 C9 C13 -67.6(3)
C1 N1 C9 C13 128.4(2)
C8 N1 C9 C10 56.9(3)
C1 N1 C9 C10 -107.1(3)
C11 N2 C10 O3 179.1(2)
C11 N2 C10 C9 -0.4(4)
N1 C9 C10 O3 25.9(3)
C13 C9 C10 O3 151.6(2)
N1 C9 C10 N2 -154.6(2)
C13 C9 C10 N2 -28.9(3)
C10 N2 C11 O4 -179.6(2)
C10 N2 C11 C12 0.4(4)
O4 C11 C12 C13 -151.1(3)
N2 C11 C12 C13 28.9(3)
N1 C9 C13 C12 178.0(2)
C10 C9 C13 C12 55.9(3)
C11 C12 C13 C9 -56.1(3)

_cod_database_fobs_code 2242677
